data_4065853
loop_
_publ_author_name
'Benito-Garagorri, David'
'Alves, Luis Gon\,calo'
'Veiros, Luis F.'
'Standfest-Hauser, Christina M.'
'Tanaka, Shinji'
'Mereiter, Kurt'
'Kirchner, Karl'

_publ_section_title
;
 Kinetically Controlled Formation of Octahedraltrans-Dicarbonyl Iron(II)
 PNP Pincer Complexes: The Decisive Role of Spin-State Changes&#x00A7;
;
_journal_issue 21
_journal_name_full Organometallics
_journal_page_first 4932
_journal_paper_doi 10.1021/om1001638
_journal_volume 29
_journal_year 2010
_chemical_formula_moiety 'C19 H33 Cl Fe N3 O2 P2, B F4'
_chemical_formula_sum 'C19 H33 B Cl F4 Fe N3 O2 P2'
_chemical_formula_weight 575.53
_chemical_name_common '1195 trans-[Fe(PNP-iPr)(CO)2Cl]BF4'
_chemical_name_systematic
; 
(N,N'-bis(di-isopropylphosphino)-2,6-diaminopyridine)-
-trans-bis(carbonyl)-chloro-iron(II) tetrafluoroborate
;
_space_group_IT_number 4
_symmetry_cell_setting monoclinic
_symmetry_space_group_name_Hall 'P 2yb'
_symmetry_space_group_name_H-M 'P 1 21 1'
_atom_sites_solution_hydrogens geom
_atom_sites_solution_primary direct
_atom_sites_solution_secondary difmap
_audit_creation_method SHELXL-97
_cell_angle_alpha 90.00
_cell_angle_beta 107.434(4)
_cell_angle_gamma 90.00
_cell_formula_units_Z 4
_cell_length_a 8.0019(15)
_cell_length_b 29.868(6)
_cell_length_c 11.398(2)
_cell_measurement_reflns_used 6624
_cell_measurement_temperature 297(2)
_cell_measurement_theta_max 23.54
_cell_measurement_theta_min 2.32
_cell_volume 2599.0(8)
_computing_cell_refinement 'Bruker SAINT'
_computing_data_collection 'Bruker SMART'
_computing_data_reduction 'Bruker SAINT, SADABS, XPREP'
_computing_molecular_graphics 'Bruker SHELXTL'
_computing_publication_material 'Bruker SHELXTL'
_computing_structure_refinement 'SHELXL-97 (Sheldrick, 1997)'
_computing_structure_solution 'SHELXS-97 (Sheldrick, 1997)'
_diffrn_ambient_temperature 297(2)
_diffrn_measured_fraction_theta_full 0.998
_diffrn_measured_fraction_theta_max 0.998
_diffrn_measurement_device_type 'Bruker Smart APEX CCD 3-axis'
_diffrn_measurement_method 'phi and omega scans'
_diffrn_radiation_monochromator graphite
_diffrn_radiation_source 'fine-focus sealed tube'
_diffrn_radiation_type MoK\a
_diffrn_radiation_wavelength 0.71073
_diffrn_reflns_av_R_equivalents 0.0470
_diffrn_reflns_av_sigmaI/netI 0.0507
_diffrn_reflns_limit_h_max 10
_diffrn_reflns_limit_h_min -10
_diffrn_reflns_limit_k_max 38
_diffrn_reflns_limit_k_min -38
_diffrn_reflns_limit_l_max 14
_diffrn_reflns_limit_l_min -14
_diffrn_reflns_number 36817
_diffrn_reflns_theta_full 27.00
_diffrn_reflns_theta_max 27.00
_diffrn_reflns_theta_min 2.32
_diffrn_standards_decay_% 0
_exptl_absorpt_coefficient_mu 0.856
_exptl_absorpt_correction_T_max 0.93
_exptl_absorpt_correction_T_min 0.83
_exptl_absorpt_correction_type multi-scan
_exptl_absorpt_process_details 'program SADABS'
_exptl_crystal_colour orange
_exptl_crystal_density_diffrn 1.471
_exptl_crystal_density_method 'not measured'
_exptl_crystal_description plate
_exptl_crystal_F_000 1192
_exptl_crystal_size_max 0.35
_exptl_crystal_size_mid 0.19
_exptl_crystal_size_min 0.08
_refine_diff_density_max 0.590
_refine_diff_density_min -0.314
_refine_diff_density_rms 0.079
_refine_ls_abs_structure_details
;
Flack H D (1983), Acta Cryst. A39, 876-881.

The structure has space group P2(1), but is pseudocentric with a 
pseudcentre at x,y,z = 0.731, 0.250, 0.305. A refinement using
TWIN and BASF of program SHELXL97 was carried out indicating
that the crystal behaves like a racemic twin with twin
components roughly in 1:1 proprotion. 
;
_refine_ls_abs_structure_Flack 0.515(15)
_refine_ls_extinction_method none
_refine_ls_goodness_of_fit_ref 1.016
_refine_ls_hydrogen_treatment constr
_refine_ls_matrix_type full
_refine_ls_number_parameters 596
_refine_ls_number_reflns 11305
_refine_ls_number_restraints 276
_refine_ls_restrained_S_all 1.007
_refine_ls_R_factor_all 0.0674
_refine_ls_R_factor_gt 0.0496
_refine_ls_shift/su_max 0.001
_refine_ls_shift/su_mean 0.000
_refine_ls_structure_factor_coef Fsqd
_refine_ls_weighting_details 'calc w=1/[\s^2^(Fo^2^)+(0.0717P)^2^+0.0000P] where P=(Fo^2^+2Fc^2^)/3'
_refine_ls_weighting_scheme calc
_refine_ls_wR_factor_gt 0.1147
_refine_ls_wR_factor_ref 0.1238
_reflns_number_gt 9004
_reflns_number_total 11305
_reflns_threshold_expression >2sigma(I)
_cod_data_source_file om1001638_si_001.cif
_cod_data_source_block 5a-1195
_cod_depositor_comments
;
The following automatic conversions were performed:

'_symmetry_cell_setting' value 'Monoclinic' changed to 'monoclinic'
according to /home/saulius/struct/CIF-dictionaries/cif_core.dic
dictionary named 'cif_core.dic' version 2.4.1 from 2010-06-29.

Automatic conversion script
Id: cif_fix_values 1715 2011-07-08 13:25:40Z adriana 
;
_cod_original_cell_volume 2599.1(8)
_cod_original_sg_symbol_H-M P2(1)
_cod_database_code 4065853

loop_
_symmetry_equiv_pos_as_xyz
'x, y, z'
'-x, y+1/2, -z'

loop_
_atom_site_label
_atom_site_type_symbol
_atom_site_fract_x
_atom_site_fract_y
_atom_site_fract_z
_atom_site_U_iso_or_equiv
_atom_site_adp_type
_atom_site_occupancy
_atom_site_symmetry_multiplicity
_atom_site_calc_flag
_atom_site_refinement_flags
Fe1 Fe 0.79292(7) 0.110280(16) 0.08367(5) 0.02821(15) Uani 1 1 d DU
Cl1 Cl 0.98373(18) 0.05049(5) 0.13947(14) 0.0579(4) Uani 1 1 d DU
P1 P 0.72855(14) 0.11468(3) 0.26291(10) 0.0311(2) Uani 1 1 d DU
P2 P 0.81980(14) 0.11964(3) -0.10634(10) 0.0312(3) Uani 1 1 d DU
O1 O 1.1149(5) 0.16440(15) 0.1778(4) 0.0673(11) Uani 1 1 d DU
O2 O 0.5351(5) 0.03800(12) 0.0102(4) 0.0622(10) Uani 1 1 d DU
N1 N 0.6279(4) 0.16145(11) 0.0360(3) 0.0279(8) Uani 1 1 d DU
N2 N 0.5692(5) 0.15394(12) 0.2211(3) 0.0416(9) Uani 1 1 d DU
H2N H 0.5074 0.1600 0.2692 0.050 Uiso 1 1 calc R
N3 N 0.6975(5) 0.16664(13) -0.1466(4) 0.0415(10) Uani 1 1 d DU
H3N H 0.6963 0.1809 -0.2124 0.050 Uiso 1 1 calc R
C1 C 0.5373(5) 0.17633(13) 0.1112(4) 0.0318(9) Uani 1 1 d DU
C2 C 0.4175(6) 0.21089(14) 0.0795(4) 0.0402(10) Uani 1 1 d DU
H2B H 0.3557 0.2202 0.1325 0.048 Uiso 1 1 calc R
C3 C 0.3928(6) 0.23079(15) -0.0320(4) 0.0436(11) Uani 1 1 d DU
H3 H 0.3136 0.2543 -0.0549 0.052 Uiso 1 1 calc R
C4 C 0.4820(6) 0.21692(15) -0.1113(5) 0.0418(11) Uani 1 1 d DU
H4 H 0.4636 0.2305 -0.1875 0.050 Uiso 1 1 calc R
C5 C 0.6007(5) 0.18197(13) -0.0741(4) 0.0319(9) Uani 1 1 d DU
C6 C 0.8884(7) 0.13645(17) 0.4030(4) 0.0514(13) Uani 1 1 d DU
H6 H 0.8394 0.1311 0.4709 0.062 Uiso 1 1 calc R
C7 C 1.0638(7) 0.1114(2) 0.4345(5) 0.0731(17) Uani 1 1 d DU
H7A H 1.1429 0.1238 0.5080 0.110 Uiso 1 1 calc R
H7B H 1.1132 0.1144 0.3679 0.110 Uiso 1 1 calc R
H7C H 1.0449 0.0803 0.4474 0.110 Uiso 1 1 calc R
C8 C 0.9115(8) 0.18661(19) 0.3957(6) 0.0717(17) Uani 1 1 d DU
H8A H 0.9954 0.1969 0.4700 0.108 Uiso 1 1 calc R
H8B H 0.8013 0.2012 0.3857 0.108 Uiso 1 1 calc R
H8C H 0.9526 0.1935 0.3268 0.108 Uiso 1 1 calc R
C9 C 0.6202(6) 0.06713(14) 0.3134(4) 0.0434(11) Uani 1 1 d DU
H9 H 0.5412 0.0539 0.2385 0.052 Uiso 1 1 calc R
C10 C 0.7457(9) 0.0309(2) 0.3737(8) 0.098(3) Uani 1 1 d DU
H10A H 0.6830 0.0070 0.3981 0.147 Uiso 1 1 calc R
H10B H 0.8316 0.0427 0.4449 0.147 Uiso 1 1 calc R
H10C H 0.8031 0.0197 0.3168 0.147 Uiso 1 1 calc R
C11 C 0.5063(9) 0.0804(2) 0.3923(6) 0.0702(17) Uani 1 1 d DU
H11A H 0.4542 0.0542 0.4150 0.105 Uiso 1 1 calc R
H11B H 0.4158 0.1003 0.3468 0.105 Uiso 1 1 calc R
H11C H 0.5767 0.0953 0.4650 0.105 Uiso 1 1 calc R
C12 C 1.0342(6) 0.13708(16) -0.1213(4) 0.0401(11) Uani 1 1 d DU
H12 H 1.0682 0.1639 -0.0703 0.048 Uiso 1 1 calc R
C13 C 1.1789(6) 0.1029(2) -0.0699(6) 0.0637(15) Uani 1 1 d DU
H13A H 1.2866 0.1137 -0.0802 0.096 Uiso 1 1 calc R
H13B H 1.1479 0.0750 -0.1130 0.096 Uiso 1 1 calc R
H13C H 1.1935 0.0983 0.0160 0.096 Uiso 1 1 calc R
C14 C 1.0283(7) 0.1509(2) -0.2513(5) 0.0649(16) Uani 1 1 d DU
H14A H 1.1434 0.1595 -0.2523 0.097 Uiso 1 1 calc R
H14B H 0.9495 0.1757 -0.2771 0.097 Uiso 1 1 calc R
H14C H 0.9882 0.1262 -0.3063 0.097 Uiso 1 1 calc R
C15 C 0.7236(6) 0.08064(16) -0.2340(4) 0.0462(12) Uani 1 1 d DU
H15 H 0.7577 0.0914 -0.3048 0.055 Uiso 1 1 calc R
C16 C 0.7986(9) 0.03393(19) -0.2057(7) 0.085(2) Uani 1 1 d DU
H16A H 0.7458 0.0145 -0.2739 0.128 Uiso 1 1 calc R
H16B H 0.7746 0.0228 -0.1334 0.128 Uiso 1 1 calc R
H16C H 0.9229 0.0349 -0.1919 0.128 Uiso 1 1 calc R
C17 C 0.5258(7) 0.0799(2) -0.2729(5) 0.0639(15) Uani 1 1 d DU
H17A H 0.4832 0.0591 -0.3393 0.096 Uiso 1 1 calc R
H17B H 0.4817 0.1093 -0.2995 0.096 Uiso 1 1 calc R
H17C H 0.4867 0.0709 -0.2046 0.096 Uiso 1 1 calc R
C18 C 0.9870(6) 0.14592(16) 0.1428(4) 0.0386(11) Uani 1 1 d DU
C19 C 0.6277(7) 0.06709(15) 0.0355(4) 0.0376(11) Uani 1 1 d DU
Fe1' Fe 0.66883(7) 0.389774(16) 0.52681(5) 0.02740(14) Uani 1 1 d DU
Cl1' Cl 0.47765(17) 0.44957(4) 0.46966(12) 0.0510(3) Uani 1 1 d DU
P1' P 0.73770(15) 0.38672(4) 0.34879(10) 0.0331(3) Uani 1 1 d DU
P2' P 0.64185(13) 0.37976(3) 0.71657(10) 0.0299(2) Uani 1 1 d DU
O1' O 0.3477(5) 0.33638(14) 0.4293(4) 0.0638(11) Uani 1 1 d DU
O2' O 0.9237(5) 0.46263(13) 0.6040(4) 0.0667(11) Uani 1 1 d DU
N1' N 0.8346(5) 0.33840(11) 0.5728(3) 0.0295(8) Uani 1 1 d DU
N2' N 0.8883(5) 0.34557(13) 0.3864(4) 0.0423(10) Uani 1 1 d DU
H2'N H 0.9443 0.3382 0.3357 0.051 Uiso 1 1 calc R
N3' N 0.7641(5) 0.33320(12) 0.7559(3) 0.0393(9) Uani 1 1 d DU
H3'N H 0.7661 0.3191 0.8220 0.047 Uiso 1 1 calc R
C1' C 0.9228(6) 0.32373(14) 0.4962(4) 0.0331(9) Uani 1 1 d DU
C2' C 1.0420(6) 0.28917(14) 0.5290(5) 0.0414(11) Uani 1 1 d DU
H2' H 1.1029 0.2798 0.4756 0.050 Uiso 1 1 calc R
C3' C 1.0704(6) 0.26862(15) 0.6417(5) 0.0455(11) Uani 1 1 d DU
H3' H 1.1512 0.2454 0.6651 0.055 Uiso 1 1 calc R
C4' C 0.9784(6) 0.28269(15) 0.7186(4) 0.0425(11) Uani 1 1 d DU
H4' H 0.9950 0.2689 0.7944 0.051 Uiso 1 1 calc R
C5' C 0.8612(5) 0.31748(13) 0.6829(4) 0.0334(9) Uani 1 1 d DU
C6' C 0.5806(6) 0.36767(18) 0.2042(4) 0.0508(12) Uani 1 1 d DU
H6' H 0.6359 0.3722 0.1391 0.061 Uiso 1 1 calc R
C7' C 0.4127(8) 0.3964(3) 0.1709(6) 0.089(2) Uani 1 1 d DU
H7'A H 0.3330 0.3859 0.0952 0.133 Uiso 1 1 calc R
H7'B H 0.4423 0.4271 0.1615 0.133 Uiso 1 1 calc R
H7'C H 0.3585 0.3942 0.2353 0.133 Uiso 1 1 calc R
C8' C 0.5391(9) 0.3192(2) 0.2056(6) 0.081(2) Uani 1 1 d DU
H8'A H 0.4569 0.3110 0.1283 0.122 Uiso 1 1 calc R
H8'B H 0.4892 0.3133 0.2708 0.122 Uiso 1 1 calc R
H8'C H 0.6445 0.3020 0.2185 0.122 Uiso 1 1 calc R
C9' C 0.8621(8) 0.43354(16) 0.3087(6) 0.0558(14) Uani 1 1 d DU
H9' H 0.9558 0.4402 0.3845 0.067 Uiso 1 1 calc R
C10' C 0.7590(12) 0.4761(2) 0.2769(10) 0.130(4) Uani 1 1 d DU
H10D H 0.8306 0.4989 0.2570 0.195 Uiso 1 1 calc R
H10E H 0.7224 0.4856 0.3458 0.195 Uiso 1 1 calc R
H10F H 0.6577 0.4710 0.2074 0.195 Uiso 1 1 calc R
C11' C 0.9548(9) 0.4213(2) 0.2158(6) 0.0768(19) Uani 1 1 d DU
H11D H 1.0163 0.4469 0.1992 0.115 Uiso 1 1 calc R
H11E H 0.8704 0.4115 0.1411 0.115 Uiso 1 1 calc R
H11F H 1.0367 0.3975 0.2481 0.115 Uiso 1 1 calc R
C12' C 0.4269(5) 0.36246(15) 0.7307(4) 0.0369(10) Uani 1 1 d DU
H12' H 0.3944 0.3355 0.6799 0.044 Uiso 1 1 calc R
C13' C 0.2798(6) 0.39548(18) 0.6788(5) 0.0533(12) Uani 1 1 d DU
H13D H 0.1734 0.3840 0.6897 0.080 Uiso 1 1 calc R
H13E H 0.2644 0.3998 0.5927 0.080 Uiso 1 1 calc R
H13F H 0.3084 0.4236 0.7209 0.080 Uiso 1 1 calc R
C14' C 0.4324(7) 0.3481(2) 0.8603(4) 0.0571(14) Uani 1 1 d DU
H14D H 0.3170 0.3396 0.8610 0.086 Uiso 1 1 calc R
H14E H 0.4735 0.3726 0.9162 0.086 Uiso 1 1 calc R
H14F H 0.5103 0.3231 0.8852 0.086 Uiso 1 1 calc R
C15' C 0.7391(6) 0.41815(15) 0.8468(4) 0.0428(11) Uani 1 1 d DU
H15' H 0.7101 0.4062 0.9183 0.051 Uiso 1 1 calc R
C16' C 0.6573(8) 0.46511(18) 0.8218(6) 0.0677(17) Uani 1 1 d DU
H16D H 0.7099 0.4842 0.8906 0.101 Uiso 1 1 calc R
H16E H 0.5336 0.4631 0.8098 0.101 Uiso 1 1 calc R
H16F H 0.6774 0.4773 0.7492 0.101 Uiso 1 1 calc R
C17' C 0.9392(6) 0.41963(19) 0.8803(5) 0.0556(13) Uani 1 1 d DU
H17D H 0.9845 0.4398 0.9480 0.083 Uiso 1 1 calc R
H17E H 0.9727 0.4299 0.8107 0.083 Uiso 1 1 calc R
H17F H 0.9858 0.3902 0.9031 0.083 Uiso 1 1 calc R
C18' C 0.4752(6) 0.35481(16) 0.4656(4) 0.0375(11) Uani 1 1 d DU
C19' C 0.8323(6) 0.43333(15) 0.5791(4) 0.0360(10) Uani 1 1 d DU
B1 B 0.4976(9) 0.2116(2) -0.4724(6) 0.0574(15) Uani 1 1 d U
F1 F 0.4452(6) 0.19807(18) -0.5912(4) 0.1109(15) Uani 1 1 d U
F2 F 0.6321(6) 0.18593(18) -0.4056(4) 0.1141(17) Uani 1 1 d U
F3 F 0.5476(13) 0.2530(2) -0.4654(8) 0.247(5) Uani 1 1 d U
F4 F 0.3662(7) 0.2068(3) -0.4254(5) 0.178(3) Uani 1 1 d U
B1' B 0.9649(9) 0.2909(3) 1.0814(6) 0.0625(17) Uani 1 1 d U
F1' F 1.0134(7) 0.3016(2) 1.2008(4) 0.1243(18) Uani 1 1 d U
F2' F 0.8328(6) 0.3147(2) 1.0167(4) 0.1262(18) Uani 1 1 d U
F3' F 0.9154(15) 0.2480(2) 1.0730(10) 0.288(6) Uani 1 1 d U
F4' F 1.0969(7) 0.2946(3) 1.0377(5) 0.204(4) Uani 1 1 d U

loop_
_atom_site_aniso_label
_atom_site_aniso_U_11
_atom_site_aniso_U_22
_atom_site_aniso_U_33
_atom_site_aniso_U_23
_atom_site_aniso_U_13
_atom_site_aniso_U_12
Fe1 0.0277(3) 0.0284(3) 0.0296(3) -0.0002(2) 0.0102(2) 0.0028(2)
Cl1 0.0602(8) 0.0523(7) 0.0641(9) 0.0120(6) 0.0232(7) 0.0241(6)
P1 0.0336(5) 0.0313(5) 0.0304(5) 0.0019(5) 0.0124(4) 0.0015(5)
P2 0.0311(5) 0.0356(6) 0.0285(6) -0.0024(4) 0.0112(5) 0.0013(4)
O1 0.056(2) 0.091(3) 0.055(2) -0.008(2) 0.017(2) -0.028(2)
O2 0.071(3) 0.052(2) 0.063(2) -0.0094(18) 0.021(2) -0.0239(19)
N1 0.0250(18) 0.0264(17) 0.032(2) 0.0029(14) 0.0077(15) 0.0067(14)
N2 0.046(2) 0.045(2) 0.041(2) 0.0090(17) 0.0238(19) 0.0162(17)
N3 0.050(2) 0.044(2) 0.032(2) 0.0080(17) 0.0154(19) 0.0117(18)
C1 0.034(2) 0.029(2) 0.034(2) -0.0025(16) 0.0115(18) -0.0035(16)
C2 0.037(2) 0.033(2) 0.056(3) -0.0013(19) 0.022(2) 0.0070(18)
C3 0.042(3) 0.034(2) 0.053(3) 0.005(2) 0.012(2) 0.012(2)
C4 0.042(3) 0.045(3) 0.039(3) 0.011(2) 0.012(2) 0.012(2)
C5 0.030(2) 0.029(2) 0.036(2) 0.0023(18) 0.0083(19) 0.0021(16)
C6 0.052(3) 0.072(3) 0.031(2) -0.010(2) 0.013(2) -0.008(2)
C7 0.047(3) 0.103(5) 0.056(3) 0.006(4) -0.005(3) -0.001(3)
C8 0.067(4) 0.072(4) 0.075(4) -0.034(3) 0.020(3) -0.016(3)
C9 0.053(3) 0.042(2) 0.041(3) 0.004(2) 0.024(2) -0.004(2)
C10 0.088(5) 0.058(4) 0.166(8) 0.060(4) 0.064(5) 0.015(3)
C11 0.080(4) 0.072(4) 0.077(4) 0.006(3) 0.052(4) -0.008(3)
C12 0.031(2) 0.053(3) 0.038(3) -0.005(2) 0.013(2) -0.0044(19)
C13 0.036(3) 0.078(4) 0.079(4) 0.015(3) 0.020(3) 0.006(3)
C14 0.051(3) 0.094(4) 0.056(3) 0.011(3) 0.025(3) -0.013(3)
C15 0.056(3) 0.055(3) 0.034(3) -0.017(2) 0.022(2) -0.011(2)
C16 0.087(5) 0.056(3) 0.108(6) -0.041(4) 0.023(4) 0.000(3)
C17 0.060(3) 0.081(4) 0.047(3) -0.011(3) 0.012(3) -0.019(3)
C18 0.036(2) 0.050(3) 0.033(3) 0.002(2) 0.015(2) -0.001(2)
C19 0.051(3) 0.031(2) 0.036(3) 0.0000(19) 0.021(2) 0.003(2)
Fe1' 0.0285(3) 0.0269(3) 0.0279(3) -0.0007(2) 0.0102(2) 0.0016(2)
Cl1' 0.0562(8) 0.0456(7) 0.0538(8) 0.0093(6) 0.0204(6) 0.0234(6)
P1' 0.0363(6) 0.0344(6) 0.0315(6) 0.0001(5) 0.0146(5) 0.0016(5)
P2' 0.0297(5) 0.0329(6) 0.0284(6) -0.0014(4) 0.0107(4) 0.0023(4)
O1' 0.047(2) 0.093(3) 0.053(2) -0.010(2) 0.0166(18) -0.026(2)
O2' 0.075(3) 0.063(2) 0.064(3) -0.0125(19) 0.024(2) -0.034(2)
N1' 0.0284(18) 0.0261(17) 0.035(2) -0.0029(14) 0.0103(15) -0.0028(14)
N2' 0.052(2) 0.044(2) 0.039(2) 0.0014(17) 0.0267(19) 0.0125(18)
N3' 0.048(2) 0.045(2) 0.0287(19) 0.0090(16) 0.0163(17) 0.0132(18)
C1' 0.028(2) 0.033(2) 0.040(3) -0.0027(18) 0.0130(19) 0.0026(17)
C2' 0.042(3) 0.033(2) 0.056(3) -0.005(2) 0.026(2) 0.0045(19)
C3' 0.035(3) 0.038(2) 0.060(3) 0.000(2) 0.009(2) 0.0134(19)
C4' 0.046(3) 0.043(3) 0.034(2) 0.0054(19) 0.005(2) 0.009(2)
C5' 0.035(2) 0.030(2) 0.035(2) 0.0009(17) 0.0097(19) 0.0019(17)
C6' 0.047(3) 0.076(3) 0.032(2) -0.010(2) 0.016(2) -0.004(2)
C7' 0.058(4) 0.144(6) 0.051(3) -0.020(4) -0.003(3) 0.026(4)
C8' 0.080(4) 0.095(4) 0.073(4) -0.048(4) 0.029(4) -0.041(3)
C9' 0.066(4) 0.047(3) 0.066(4) 0.011(3) 0.039(3) -0.008(2)
C10' 0.141(7) 0.066(4) 0.227(11) 0.073(6) 0.121(8) 0.039(4)
C11' 0.090(5) 0.071(4) 0.090(5) 0.000(3) 0.059(4) -0.017(3)
C12' 0.033(2) 0.045(3) 0.037(2) -0.0003(19) 0.0168(19) -0.0068(18)
C13' 0.036(2) 0.064(3) 0.067(3) -0.002(3) 0.026(2) 0.001(2)
C14' 0.050(3) 0.084(4) 0.040(3) 0.013(3) 0.018(2) -0.010(3)
C15' 0.046(3) 0.052(3) 0.031(2) -0.014(2) 0.014(2) -0.007(2)
C16' 0.064(4) 0.056(3) 0.083(4) -0.031(3) 0.021(3) 0.002(3)
C17' 0.042(3) 0.074(4) 0.043(3) -0.012(3) 0.001(2) -0.005(2)
C18' 0.036(2) 0.046(3) 0.030(3) -0.001(2) 0.010(2) -0.003(2)
C19' 0.042(2) 0.036(2) 0.033(3) 0.0017(18) 0.015(2) 0.0001(19)
B1 0.061(4) 0.065(4) 0.039(3) -0.004(3) 0.006(3) 0.017(3)
F1 0.112(3) 0.160(4) 0.060(2) -0.015(2) 0.024(2) 0.043(3)
F2 0.095(3) 0.182(5) 0.072(3) 0.052(3) 0.034(2) 0.065(3)
F3 0.269(9) 0.091(4) 0.274(10) 0.003(4) -0.082(7) -0.036(5)
F4 0.087(3) 0.359(9) 0.097(4) -0.053(5) 0.042(3) 0.049(4)
B1' 0.051(4) 0.075(4) 0.054(4) -0.011(3) 0.004(3) 0.023(3)
F1' 0.123(4) 0.190(5) 0.056(2) -0.019(3) 0.022(2) 0.054(3)
F2' 0.093(3) 0.196(5) 0.088(3) 0.060(3) 0.026(2) 0.062(3)
F3' 0.319(12) 0.087(4) 0.338(13) -0.001(5) -0.086(9) -0.024(5)
F4' 0.090(3) 0.419(12) 0.116(4) -0.047(6) 0.051(3) 0.058(5)

loop_
_atom_type_symbol
_atom_type_description
_atom_type_scat_dispersion_real
_atom_type_scat_dispersion_imag
_atom_type_scat_source
C C 0.0033 0.0016 'International Tables Vol C Tables 4.2.6.8 and 6.1.1.4'
H H 0.0000 0.0000 'International Tables Vol C Tables 4.2.6.8 and 6.1.1.4'
B B 0.0013 0.0007 'International Tables Vol C Tables 4.2.6.8 and 6.1.1.4'
N N 0.0061 0.0033 'International Tables Vol C Tables 4.2.6.8 and 6.1.1.4'
O O 0.0106 0.0060 'International Tables Vol C Tables 4.2.6.8 and 6.1.1.4'
F F 0.0171 0.0103 'International Tables Vol C Tables 4.2.6.8 and 6.1.1.4'
P P 0.1023 0.0942 'International Tables Vol C Tables 4.2.6.8 and 6.1.1.4'
Cl Cl 0.1484 0.1585 'International Tables Vol C Tables 4.2.6.8 and 6.1.1.4'
Fe Fe 0.3463 0.8444 'International Tables Vol C Tables 4.2.6.8 and 6.1.1.4'

loop_
_geom_angle_atom_site_label_1
_geom_angle_atom_site_label_2
_geom_angle_atom_site_label_3
_geom_angle
C19 Fe1 C18 170.0(2)
C19 Fe1 N1 95.74(17)
C18 Fe1 N1 94.27(18)
C19 Fe1 P1 88.40(15)
C18 Fe1 P1 91.81(14)
N1 Fe1 P1 83.64(10)
C19 Fe1 P2 93.90(15)
C18 Fe1 P2 88.11(14)
N1 Fe1 P2 83.63(10)
P1 Fe1 P2 167.23(5)
C19 Fe1 Cl1 83.98(16)
C18 Fe1 Cl1 86.01(16)
N1 Fe1 Cl1 179.65(12)
P1 Fe1 Cl1 96.15(5)
P2 Fe1 Cl1 96.59(5)
N2 P1 C6 105.6(2)
N2 P1 C9 103.7(2)
C6 P1 C9 105.7(2)
N2 P1 Fe1 98.21(13)
C6 P1 Fe1 121.24(17)
C9 P1 Fe1 119.62(16)
N3 P2 C15 103.9(2)
N3 P2 C12 102.6(2)
C15 P2 C12 106.5(2)
N3 P2 Fe1 98.56(14)
C15 P2 Fe1 122.84(17)
C12 P2 Fe1 118.76(15)
C1 N1 C5 118.1(3)
C1 N1 Fe1 121.2(3)
C5 N1 Fe1 120.7(3)
C1 N2 P1 120.8(3)
C1 N2 H2N 119.6
P1 N2 H2N 119.6
C5 N3 P2 120.0(3)
C5 N3 H3N 120.0
P2 N3 H3N 120.0
N1 C1 N2 115.4(3)
N1 C1 C2 122.8(4)
N2 C1 C2 121.7(4)
C3 C2 C1 117.7(4)
C3 C2 H2B 121.2
C1 C2 H2B 121.2
C2 C3 C4 121.6(4)
C2 C3 H3 119.2
C4 C3 H3 119.2
C3 C4 C5 118.0(4)
C3 C4 H4 121.0
C5 C4 H4 121.0
N1 C5 N3 116.4(4)
N1 C5 C4 121.9(4)
N3 C5 C4 121.8(4)
C8 C6 C7 112.1(5)
C8 C6 P1 111.5(4)
C7 C6 P1 112.3(4)
C8 C6 H6 106.8
C7 C6 H6 106.8
P1 C6 H6 106.8
C6 C7 H7A 109.5
C6 C7 H7B 109.5
H7A C7 H7B 109.5
C6 C7 H7C 109.5
H7A C7 H7C 109.5
H7B C7 H7C 109.5
C6 C8 H8A 109.5
C6 C8 H8B 109.5
H8A C8 H8B 109.5
C6 C8 H8C 109.5
H8A C8 H8C 109.5
H8B C8 H8C 109.5
C10 C9 C11 111.0(5)
C10 C9 P1 112.7(4)
C11 C9 P1 114.0(3)
C10 C9 H9 106.1
C11 C9 H9 106.1
P1 C9 H9 106.1
C9 C10 H10A 109.5
C9 C10 H10B 109.5
H10A C10 H10B 109.5
C9 C10 H10C 109.5
H10A C10 H10C 109.5
H10B C10 H10C 109.5
C9 C11 H11A 109.5
C9 C11 H11B 109.5
H11A C11 H11B 109.5
C9 C11 H11C 109.5
H11A C11 H11C 109.5
H11B C11 H11C 109.5
C13 C12 C14 110.7(4)
C13 C12 P2 113.3(3)
C14 C12 P2 114.0(3)
C13 C12 H12 106.1
C14 C12 H12 106.1
P2 C12 H12 106.1
C12 C13 H13A 109.5
C12 C13 H13B 109.5
H13A C13 H13B 109.5
C12 C13 H13C 109.5
H13A C13 H13C 109.5
H13B C13 H13C 109.5
C12 C14 H14A 109.5
C12 C14 H14B 109.5
H14A C14 H14B 109.5
C12 C14 H14C 109.5
H14A C14 H14C 109.5
H14B C14 H14C 109.5
C17 C15 C16 111.3(5)
C17 C15 P2 113.2(3)
C16 C15 P2 111.6(4)
C17 C15 H15 106.8
C16 C15 H15 106.8
P2 C15 H15 106.8
C15 C16 H16A 109.5
C15 C16 H16B 109.5
H16A C16 H16B 109.5
C15 C16 H16C 109.5
H16A C16 H16C 109.5
H16B C16 H16C 109.5
C15 C17 H17A 109.5
C15 C17 H17B 109.5
H17A C17 H17B 109.5
C15 C17 H17C 109.5
H17A C17 H17C 109.5
H17B C17 H17C 109.5
O1 C18 Fe1 173.6(5)
O2 C19 Fe1 174.6(5)
C19' Fe1' C18' 169.1(2)
C19' Fe1' N1' 96.21(17)
C18' Fe1' N1' 94.71(18)
C19' Fe1' P2' 92.70(15)
C18' Fe1' P2' 88.65(15)
N1' Fe1' P2' 83.87(10)
C19' Fe1' P1' 88.73(15)
C18' Fe1' P1' 92.36(15)
N1' Fe1' P1' 83.27(11)
P2' Fe1' P1' 167.14(5)
C19' Fe1' Cl1' 83.67(16)
C18' Fe1' Cl1' 85.41(16)
N1' Fe1' Cl1' 178.83(11)
P2' Fe1' Cl1' 97.30(5)
P1' Fe1' Cl1' 95.56(5)
N2' P1' C6' 104.3(2)
N2' P1' C9' 102.6(2)
C6' P1' C9' 106.6(3)
N2' P1' Fe1' 98.58(14)
C6' P1' Fe1' 122.20(17)
C9' P1' Fe1' 119.03(19)
N3' P2' C12' 103.2(2)
N3' P2' C15' 103.1(2)
C12' P2' C15' 106.4(2)
N3' P2' Fe1' 98.63(13)
C12' P2' Fe1' 118.63(15)
C15' P2' Fe1' 123.23(16)
C1' N1' C5' 118.7(4)
C1' N1' Fe1' 121.1(3)
C5' N1' Fe1' 120.3(3)
C1' N2' P1' 121.0(3)
C1' N2' H2'N 119.5
P1' N2' H2'N 119.5
C5' N3' P2' 120.5(3)
C5' N3' H3'N 119.7
P2' N3' H3'N 119.7
N1' C1' N2' 115.9(4)
N1' C1' C2' 121.4(4)
N2' C1' C2' 122.7(4)
C3' C2' C1' 119.5(4)
C3' C2' H2' 120.2
C1' C2' H2' 120.2
C4' C3' C2' 119.3(4)
C4' C3' H3' 120.3
C2' C3' H3' 120.3
C3' C4' C5' 119.4(4)
C3' C4' H4' 120.3
C5' C4' H4' 120.3
N1' C5' C4' 121.6(4)
N1' C5' N3' 116.1(4)
C4' C5' N3' 122.3(4)
C8' C6' C7' 111.3(5)
C8' C6' P1' 112.8(4)
C7' C6' P1' 111.0(4)
C8' C6' H6' 107.1
C7' C6' H6' 107.1
P1' C6' H6' 107.1
C6' C7' H7'A 109.5
C6' C7' H7'B 109.5
H7'A C7' H7'B 109.5
C6' C7' H7'C 109.5
H7'A C7' H7'C 109.5
H7'B C7' H7'C 109.5
C6' C8' H8'A 109.5
C6' C8' H8'B 109.5
H8'A C8' H8'B 109.5
C6' C8' H8'C 109.5
H8'A C8' H8'C 109.5
H8'B C8' H8'C 109.5
C10' C9' C11' 112.8(5)
C10' C9' P1' 113.7(4)
C11' C9' P1' 113.8(4)
C10' C9' H9' 105.2
C11' C9' H9' 105.2
P1' C9' H9' 105.2
C9' C10' H10D 109.5
C9' C10' H10E 109.5
H10D C10' H10E 109.5
C9' C10' H10F 109.5
H10D C10' H10F 109.5
H10E C10' H10F 109.5
C9' C11' H11D 109.5
C9' C11' H11E 109.5
H11D C11' H11E 109.5
C9' C11' H11F 109.5
H11D C11' H11F 109.5
H11E C11' H11F 109.5
C13' C12' C14' 110.8(4)
C13' C12' P2' 114.7(3)
C14' C12' P2' 113.9(3)
C13' C12' H12' 105.5
C14' C12' H12' 105.5
P2' C12' H12' 105.5
C12' C13' H13D 109.5
C12' C13' H13E 109.5
H13D C13' H13E 109.5
C12' C13' H13F 109.5
H13D C13' H13F 109.5
H13E C13' H13F 109.5
C12' C14' H14D 109.5
C12' C14' H14E 109.5
H14D C14' H14E 109.5
C12' C14' H14F 109.5
H14D C14' H14F 109.5
H14E C14' H14F 109.5
C17' C15' C16' 112.0(4)
C17' C15' P2' 112.0(3)
C16' C15' P2' 111.3(3)
C17' C15' H15' 107.1
C16' C15' H15' 107.1
P2' C15' H15' 107.1
C15' C16' H16D 109.5
C15' C16' H16E 109.5
H16D C16' H16E 109.5
C15' C16' H16F 109.5
H16D C16' H16F 109.5
H16E C16' H16F 109.5
C15' C17' H17D 109.5
C15' C17' H17E 109.5
H17D C17' H17E 109.5
C15' C17' H17F 109.5
H17D C17' H17F 109.5
H17E C17' H17F 109.5
O1' C18' Fe1' 174.0(5)
O2' C19' Fe1' 173.9(5)
F3 B1 F4 110.2(8)
F3 B1 F1 110.1(7)
F4 B1 F1 109.1(6)
F3 B1 F2 109.1(7)
F4 B1 F2 107.8(6)
F1 B1 F2 110.4(5)
F4' B1' F2' 110.5(7)
F4' B1' F3' 108.2(9)
F2' B1' F3' 108.0(7)
F4' B1' F1' 110.3(6)
F2' B1' F1' 112.6(6)
F3' B1' F1' 107.1(8)

loop_
_geom_bond_atom_site_label_1
_geom_bond_atom_site_label_2
_geom_bond_distance
Fe1 C19 1.810(5)
Fe1 C18 1.836(4)
Fe1 N1 1.986(3)
Fe1 P1 2.2554(13)
Fe1 P2 2.2571(13)
Fe1 Cl1 2.3115(14)
P1 N2 1.692(4)
P1 C6 1.840(4)
P1 C9 1.844(4)
P2 N3 1.694(4)
P2 C15 1.843(4)
P2 C12 1.849(4)
O1 C18 1.125(5)
O2 C19 1.122(5)
N1 C1 1.352(5)
N1 C5 1.355(5)
N2 C1 1.375(5)
N2 H2N 0.8600
N3 C5 1.370(5)
N3 H3N 0.8600
C1 C2 1.381(5)
C2 C3 1.363(6)
C2 H2B 0.9300
C3 C4 1.373(6)
C3 H3 0.9300
C4 C5 1.389(6)
C4 H4 0.9300
C6 C8 1.515(7)
C6 C7 1.535(7)
C6 H6 0.9800
C7 H7A 0.9600
C7 H7B 0.9600
C7 H7C 0.9600
C8 H8A 0.9600
C8 H8B 0.9600
C8 H8C 0.9600
C9 C10 1.497(7)
C9 C11 1.512(6)
C9 H9 0.9800
C10 H10A 0.9600
C10 H10B 0.9600
C10 H10C 0.9600
C11 H11A 0.9600
C11 H11B 0.9600
C11 H11C 0.9600
C12 C13 1.524(6)
C12 C14 1.525(6)
C12 H12 0.9800
C13 H13A 0.9600
C13 H13B 0.9600
C13 H13C 0.9600
C14 H14A 0.9600
C14 H14B 0.9600
C14 H14C 0.9600
C15 C17 1.511(7)
C15 C16 1.515(7)
C15 H15 0.9800
C16 H16A 0.9600
C16 H16B 0.9600
C16 H16C 0.9600
C17 H17A 0.9600
C17 H17B 0.9600
C17 H17C 0.9600
Fe1' C19' 1.814(4)
Fe1' C18' 1.825(4)
Fe1' N1' 1.993(3)
Fe1' P2' 2.2570(13)
Fe1' P1' 2.2582(13)
Fe1' Cl1' 2.3146(13)
P1' N2' 1.684(4)
P1' C6' 1.838(5)
P1' C9' 1.852(5)
P2' N3' 1.682(4)
P2' C12' 1.849(4)
P2' C15' 1.852(4)
O1' C18' 1.123(5)
O2' C19' 1.121(5)
N1' C1' 1.349(5)
N1' C5' 1.360(5)
N2' C1' 1.364(5)
N2' H2'N 0.8600
N3' C5' 1.380(5)
N3' H3'N 0.8600
C1' C2' 1.379(6)
C2' C3' 1.379(6)
C2' H2' 0.9300
C3' C4' 1.369(6)
C3' H3' 0.9300
C4' C5' 1.377(6)
C4' H4' 0.9300
C6' C8' 1.486(8)
C6' C7' 1.543(7)
C6' H6' 0.9800
C7' H7'A 0.9600
C7' H7'B 0.9600
C7' H7'C 0.9600
C8' H8'A 0.9600
C8' H8'B 0.9600
C8' H8'C 0.9600
C9' C10' 1.499(8)
C9' C11' 1.509(7)
C9' H9' 0.9800
C10' H10D 0.9600
C10' H10E 0.9600
C10' H10F 0.9600
C11' H11D 0.9600
C11' H11E 0.9600
C11' H11F 0.9600
C12' C13' 1.513(6)
C12' C14' 1.526(6)
C12' H12' 0.9800
C13' H13D 0.9600
C13' H13E 0.9600
C13' H13F 0.9600
C14' H14D 0.9600
C14' H14E 0.9600
C14' H14F 0.9600
C15' C17' 1.531(6)
C15' C16' 1.538(7)
C15' H15' 0.9800
C16' H16D 0.9600
C16' H16E 0.9600
C16' H16F 0.9600
C17' H17D 0.9600
C17' H17E 0.9600
C17' H17F 0.9600
B1 F3 1.295(9)
B1 F4 1.324(9)
B1 F1 1.353(7)
B1 F2 1.355(7)
B1' F4' 1.301(9)
B1' F2' 1.303(7)
B1' F3' 1.334(10)
B1' F1' 1.337(8)

loop_
_geom_hbond_atom_site_label_D
_geom_hbond_atom_site_label_H
_geom_hbond_atom_site_label_A
_geom_hbond_distance_DH
_geom_hbond_distance_HA
_geom_hbond_distance_DA
_geom_hbond_angle_DHA
_geom_hbond_site_symmetry_A
N2 H2N F1 0.86 2.13 2.927(5) 153.4 1_556
N3 H3N F2 0.86 2.11 2.898(5) 151.8 .
N2' H2'N F1' 0.86 2.09 2.911(5) 159.1 1_554
N3' H3'N F2' 0.86 2.13 2.910(6) 151.5 .

loop_
_geom_torsion_atom_site_label_1
_geom_torsion_atom_site_label_2
_geom_torsion_atom_site_label_3
_geom_torsion_atom_site_label_4
_geom_torsion
C19 Fe1 P1 N2 -89.5(2)
C18 Fe1 P1 N2 100.5(2)
N1 Fe1 P1 N2 6.40(17)
P2 Fe1 P1 N2 11.1(3)
Cl1 Fe1 P1 N2 -173.32(15)
C19 Fe1 P1 C6 156.6(3)
C18 Fe1 P1 C6 -13.4(2)
N1 Fe1 P1 C6 -107.5(2)
P2 Fe1 P1 C6 -102.8(3)
Cl1 Fe1 P1 C6 72.8(2)
C19 Fe1 P1 C9 21.3(2)
C18 Fe1 P1 C9 -148.6(2)
N1 Fe1 P1 C9 117.3(2)
P2 Fe1 P1 C9 122.0(3)
Cl1 Fe1 P1 C9 -62.42(19)
C19 Fe1 P2 N3 101.0(2)
C18 Fe1 P2 N3 -88.9(2)
N1 Fe1 P2 N3 5.66(16)
P1 Fe1 P2 N3 1.0(3)
Cl1 Fe1 P2 N3 -174.62(15)
C19 Fe1 P2 C15 -11.7(2)
C18 Fe1 P2 C15 158.5(2)
N1 Fe1 P2 C15 -107.0(2)
P1 Fe1 P2 C15 -111.7(3)
Cl1 Fe1 P2 C15 72.7(2)
C19 Fe1 P2 C12 -149.5(2)
C18 Fe1 P2 C12 20.7(2)
N1 Fe1 P2 C12 115.2(2)
P1 Fe1 P2 C12 110.5(3)
Cl1 Fe1 P2 C12 -65.10(19)
C19 Fe1 N1 C1 82.8(3)
C18 Fe1 N1 C1 -96.3(3)
P1 Fe1 N1 C1 -4.9(3)
P2 Fe1 N1 C1 176.1(3)
C19 Fe1 N1 C5 -96.1(4)
C18 Fe1 N1 C5 84.8(3)
P1 Fe1 N1 C5 176.2(3)
P2 Fe1 N1 C5 -2.8(3)
C6 P1 N2 C1 116.8(4)
C9 P1 N2 C1 -132.3(4)
Fe1 P1 N2 C1 -9.0(4)
C15 P2 N3 C5 117.6(4)
C12 P2 N3 C5 -131.5(4)
Fe1 P2 N3 C5 -9.4(4)
C5 N1 C1 N2 179.4(3)
Fe1 N1 C1 N2 0.5(5)
C5 N1 C1 C2 1.0(6)
Fe1 N1 C1 C2 -177.9(3)
P1 N2 C1 N1 6.7(5)
P1 N2 C1 C2 -174.9(3)
N1 C1 C2 C3 -0.8(6)
N2 C1 C2 C3 -179.2(4)
C1 C2 C3 C4 0.6(7)
C2 C3 C4 C5 -0.6(7)
C1 N1 C5 N3 178.6(3)
Fe1 N1 C5 N3 -2.5(6)
C1 N1 C5 C4 -0.9(6)
Fe1 N1 C5 C4 178.0(3)
P2 N3 C5 N1 8.7(6)
P2 N3 C5 C4 -171.8(4)
C3 C4 C5 N1 0.7(7)
C3 C4 C5 N3 -178.7(4)
N2 P1 C6 C8 -38.1(4)
C9 P1 C6 C8 -147.6(4)
Fe1 P1 C6 C8 71.9(4)
N2 P1 C6 C7 -165.0(4)
C9 P1 C6 C7 85.6(4)
Fe1 P1 C6 C7 -54.9(4)
N2 P1 C9 C10 -170.8(5)
C6 P1 C9 C10 -60.0(5)
Fe1 P1 C9 C10 81.3(5)
N2 P1 C9 C11 -43.1(5)
C6 P1 C9 C11 67.7(5)
Fe1 P1 C9 C11 -151.0(4)
N3 P2 C12 C13 170.5(4)
C15 P2 C12 C13 -80.7(4)
Fe1 P2 C12 C13 63.3(4)
N3 P2 C12 C14 -61.7(4)
C15 P2 C12 C14 47.1(5)
Fe1 P2 C12 C14 -168.9(3)
N3 P2 C15 C17 -45.0(4)
C12 P2 C15 C17 -152.9(4)
Fe1 P2 C15 C17 65.0(4)
N3 P2 C15 C16 -171.5(4)
C12 P2 C15 C16 80.6(5)
Fe1 P2 C15 C16 -61.5(5)
C19' Fe1' P1' N2' 93.0(2)
C18' Fe1' P1' N2' -97.8(2)
N1' Fe1' P1' N2' -3.35(17)
P2' Fe1' P1' N2' -3.5(3)
Cl1' Fe1' P1' N2' 176.56(16)
C19' Fe1' P1' C6' -154.0(3)
C18' Fe1' P1' C6' 15.2(3)
N1' Fe1' P1' C6' 109.6(2)
P2' Fe1' P1' C6' 109.5(3)
Cl1' Fe1' P1' C6' -70.4(2)
C19' Fe1' P1' C9' -16.5(3)
C18' Fe1' P1' C9' 152.6(3)
N1' Fe1' P1' C9' -112.9(2)
P2' Fe1' P1' C9' -113.1(3)
Cl1' Fe1' P1' C9' 67.0(2)
C19' Fe1' P2' N3' -101.3(2)
C18' Fe1' P2' N3' 89.5(2)
N1' Fe1' P2' N3' -5.37(16)
P1' Fe1' P2' N3' -5.2(3)
Cl1' Fe1' P2' N3' 174.71(14)
C19' Fe1' P2' C12' 148.5(2)
C18' Fe1' P2' C12' -20.7(2)
N1' Fe1' P2' C12' -115.6(2)
P1' Fe1' P2' C12' -115.4(3)
Cl1' Fe1' P2' C12' 64.53(17)
C19' Fe1' P2' C15' 10.6(2)
C18' Fe1' P2' C15' -158.5(2)
N1' Fe1' P2' C15' 106.6(2)
P1' Fe1' P2' C15' 106.8(3)
Cl1' Fe1' P2' C15' -73.32(19)
C19' Fe1' N1' C1' -84.9(4)
C18' Fe1' N1' C1' 94.9(4)
P2' Fe1' N1' C1' -177.0(3)
P1' Fe1' N1' C1' 3.1(3)
C19' Fe1' N1' C5' 95.0(3)
C18' Fe1' N1' C5' -85.2(3)
P2' Fe1' N1' C5' 2.9(3)
P1' Fe1' N1' C5' -177.1(3)
C6' P1' N2' C1' -122.3(4)
C9' P1' N2' C1' 126.7(4)
Fe1' P1' N2' C1' 4.2(4)
C12' P2' N3' C5' 130.8(4)
C15' P2' N3' C5' -118.6(4)
Fe1' P2' N3' C5' 8.6(4)
C5' N1' C1' N2' 178.9(4)
Fe1' N1' C1' N2' -1.2(6)
C5' N1' C1' C2' -2.0(7)
Fe1' N1' C1' C2' 177.8(3)
P1' N2' C1' N1' -2.6(6)
P1' N2' C1' C2' 178.4(4)
N1' C1' C2' C3' 1.0(7)
N2' C1' C2' C3' 179.9(4)
C1' C2' C3' C4' 0.5(7)
C2' C3' C4' C5' -0.9(7)
C1' N1' C5' C4' 1.7(6)
Fe1' N1' C5' C4' -178.2(3)
C1' N1' C5' N3' -178.4(4)
Fe1' N1' C5' N3' 1.8(5)
C3' C4' C5' N1' -0.2(7)
C3' C4' C5' N3' 179.8(4)
P2' N3' C5' N1' -7.7(6)
P2' N3' C5' C4' 172.2(3)
N2' P1' C6' C8' 42.0(4)
C9' P1' C6' C8' 150.1(4)
Fe1' P1' C6' C8' -68.0(4)
N2' P1' C6' C7' 167.8(4)
C9' P1' C6' C7' -84.1(5)
Fe1' P1' C6' C7' 57.7(5)
N2' P1' C9' C10' -177.1(6)
C6' P1' C9' C10' 73.5(6)
Fe1' P1' C9' C10' -69.8(6)
N2' P1' C9' C11' 51.9(5)
C6' P1' C9' C11' -57.4(5)
Fe1' P1' C9' C11' 159.3(4)
N3' P2' C12' C13' -169.6(3)
C15' P2' C12' C13' 82.3(4)
Fe1' P2' C12' C13' -61.9(4)
N3' P2' C12' C14' 61.2(4)
C15' P2' C12' C14' -46.9(4)
Fe1' P2' C12' C14' 168.9(3)
N3' P2' C15' C17' 47.6(4)
C12' P2' C15' C17' 155.8(4)
Fe1' P2' C15' C17' -62.1(4)
N3' P2' C15' C16' 173.9(4)
C12' P2' C15' C16' -78.0(4)
Fe1' P2' C15' C16' 64.2(4)
